data_7227895
loop_
_publ_author_name
'Zhao, Haishuang'
'Bodach, Alexander'
'Heine, Miriam'
'Krysiak, Yasar'
'Glinnemann, J\"urgen'
'Alig, Edith'
'Fink, Lothar'
'Schmidt, Martin U.'

_publ_section_title
;
 4-Cyanopyridine, a versatile mono- and bidentate ligand. Crystal
 structures of related coordination polymers determined by X-ray powder
 diffraction
;
_journal_issue 16
_journal_name_full CrystEngComm
_journal_page_first 2216
_journal_paper_doi 10.1039/C7CE00425G
_journal_volume 19
_journal_year 2017
_chemical_formula_iupac 'C6 H4 Cl2 N2 Ni'
_chemical_formula_moiety 'C6 H4 Cl2 N2 Ni'
_chemical_formula_structural 'C6 H4 Cl2 N2 Ni'
_chemical_formula_sum 'C6 H4 Cl2 N2 Ni'
_chemical_formula_weight 233.7
_chemical_name_common Dichloro-bis(4-cyanopyridine)Nickel
_chemical_name_systematic Dichloro(4-cyanopyridine)Nickel
_space_group_crystal_system monoclinic
_space_group_IT_number 6
_space_group_name_Hall 'P -2'
_space_group_name_H-M_alt 'P 1 1 m'
_audit_update_record
;
2017-02-28 deposited with the CCDC.
2017-03-21 downloaded from the CCDC.
;
_cell_angle_alpha 90
_cell_angle_beta 90
_cell_angle_gamma 128.0193(32)
_cell_formula_units_Z 1
_cell_length_a 9.50494(26)
_cell_length_b 7.58104(41)
_cell_length_c 3.513186(64)
_cell_measurement_temperature 298
_cell_volume 199.433(15)
_computing_cell_refinement 'DASH (David <i> et al.</i> , 2004)'
_computing_data_collection 'STOE WINXPOW (STOE & Cie GmbH, 2004)'
_computing_data_reduction 'DASH (David <i>et al.</i>, 2004)'
_computing_molecular_graphics 'MERCURY (Macrea <i>et al.</i>)'
_computing_structure_refinement 'TOPAS (Coelho, 2007)'
_computing_structure_solution 'DASH (David <i>et al.</i>, 2004)'
_diffrn_ambient_temperature 298
_diffrn_detector_type 'lin psd'
_diffrn_measurement_device_type 'STOE Stadi-P'
_diffrn_radiation_monochromator 'primary focussing, Ge 111'
_diffrn_radiation_source 'X-ray tube'
_diffrn_radiation_type 'Cu K\a~1~'
_diffrn_radiation_wavelength 1.54060
_exptl_crystal_colour 'light blue'
_exptl_crystal_density_diffrn 1.947
_pd_instr_location ' ?'
_pd_meas_2theta_range_max 110
_pd_meas_2theta_range_min 5.5
_pd_meas_scan_method step
_pd_proc_2theta_range_max 110
_pd_proc_2theta_range_min 5.5
_pd_proc_info_excluded_regions none
_pd_proc_ls_background_function 'Chebychev polynomial'
_pd_proc_ls_pref_orient_corr none
_pd_proc_ls_profile_function
;
modified spherical harmonics( LIT?!)
;
_pd_proc_ls_prof_R_factor 0.03353
_pd_proc_ls_prof_wR_expected 0.02985
_pd_proc_ls_prof_wR_factor 0.04433
_pd_spec_mounting
;
Specimen was sealed in a 0.7 mm diameter borosilicate glass capillary 
;
_pd_spec_mount_mode transmission
_pd_spec_shape cylinder
_pd_spec_size_axial 12
_pd_spec_size_equat 0.5
_pd_spec_size_thick 0.5
_refine_ls_extinction_method none
_refine_ls_goodness_of_fit_all 1.485
_refine_ls_hydrogen_treatment mixed
_refine_ls_matrix_type fullcycle
_refine_ls_number_constraints 1
_refine_ls_number_parameters 89
_refine_ls_number_restraints 35
_refine_ls_R_I_factor 0.01769
_refine_ls_weighting_details w=1/\s(Y~obs~)^2^
_refine_ls_weighting_scheme sigma
_cod_data_source_file c7ce00425g2.cif
_cod_data_source_block NiCl2_4-cypy_1
_cod_depositor_comments 'Adding full bibliography for 7227893--7227899.cif.'
_cod_database_code 7227895

loop_
_space_group_symop_id
_space_group_symop_operation_xyz
1 'x, y, z'
2 'x, y, -z'

loop_
_atom_site_label
_atom_site_type_symbol
_atom_site_symmetry_multiplicity
_atom_site_fract_x
_atom_site_fract_y
_atom_site_fract_z
_atom_site_occupancy
_atom_site_B_iso_or_equiv
_atom_site_adp_type
N1 N 0 0.22753(33) -0.00773(44) 0 1 1.486(82) Biso
Ni2 Ni 0 0.01028(41) -0.00486(55) 0 1 2.247(64) Biso
C3 C 0 0.20131(33) -0.19840(39) 0 1 1.486(82) Biso
C4 C 0 0.39627(34) 0.18137(40) 0 1 1.486(82) Biso
Cl5 Cl 0 0.13067(65) 0.27161(76) 0.5 1 1.449(58) Biso
Cl6 Cl 0 -0.13015(68) -0.28742(75) 0.5 1 1.449(58) Biso
H7 H 0 0.0833(26) -0.33270(26) 0 1 1.783(99) Biso
C8 C 0 0.34367(34) -0.21087(42) 0 1 1.486(82) Biso
C9 C 0 0.55443(34) 0.18795(40) 0 1 1.486(82) Biso
H10 H 0 0.4127(26) 0.3186(30) 0 1 1.783(99) Biso
H11 H 0 0.3159(33) -0.3579(28) 0 1 1.783(99) Biso
C12 C 0 0.52212(46) -0.01314(76) 0 1 1.486(82) Biso
H13 H 0 0.6875(32) 0.3317(26) 0 1 1.783(99) Biso
C14 C 0 0.67736(38) -0.00823(56) 0 1 1.486(82) Biso
N15 N 0 0.79869(49) -0.00002(83) 0 1 1.486(82) Biso

loop_
_atom_type_symbol
_atom_type_description
_atom_type_scat_source
C C 'International Tables Vol C Table 6.1.1.4'
H H 'International Tables Vol C Table 6.1.1.4'
Ni Ni 'International Tables Vol C Table 6.1.1.4'
Cl Cl 'International Tables Vol C Table 6.1.1.4'
N N 'International Tables Vol C Table 6.1.1.4'

loop_
_geom_angle_atom_site_label_1
_geom_angle_atom_site_label_2
_geom_angle_atom_site_label_3
_geom_angle
N15 Ni2 N1 179.658(328)
N15 Ni2 Cl6 90.202(28)
N1 Ni2 Cl5 93.804(2)
N1 Ni2 Cl6 90.035(118)
Cl5 Ni2 Cl5 93.319(0)
Cl5 Ni2 Cl6 87.063(95)
Cl6 Ni2 Cl6 92.294(0)
C3 N1 C4 118.071(244)
H7 C3 N1 118.963(259)
H7 C3 C8 118.638(458)
N1 C3 C8 122.399(301)
H10 C4 N1 116.854(1124)
H10 C4 C9 119.067(1633)
N1 C4 C9 124.079(301)
H11 C8 C12 121.097(1046)
H11 C8 C3 118.719(1694)
C12 C8 C3 120.183(347)
H13 C9 C12 117.590(905)
H13 C9 C4 126.189(1527)
C12 C9 C4 116.221(340)
C9 C12 C8 119.047(355)
C9 C12 C14 116.593(424)
C8 C12 C14 124.360(431)
N15 C14 C12 178.638(557)

loop_
_geom_bond_atom_site_label_1
_geom_bond_atom_site_label_2
_geom_bond_distance
Ni2 N1 2.0784(60)
Ni2 Cl5 2.4153(41)
Ni2 Cl6 2.4359(38)
N1 C3 1.3068(49)
N1 C4 1.3398(29)
C3 H7 0.9423(131)
C3 C8 1.4133(53)
C4 H10 0.9521(260)
C4 C9 1.4731(52)
C8 H11 0.9745(250)
C8 C12 1.4114(37)
C9 H13 1.0438(184)
C9 C12 1.3571(69)
C12 C14 1.4529(71)
C14 N15 1.1160(74)
N15 C14 1.1160(74)
